data_2241067
loop_
_publ_author_name
'Kwon, Eunjin'
'Kim, Jineun'
'Kang, Gihaeng'
'Kim, Tae Ho'

_publ_section_title
;
 Crystal structure of fenclorim
;
_journal_coeditor_code SJ5469
_journal_issue 10
_journal_name_full 'Acta Crystallographica Section E'
_journal_page_first o714
_journal_paper_doi 10.1107/S2056989015016187
_journal_volume 71
_journal_year 2015
_chemical_formula_iupac 'C10 H6 Cl2 N2'
_chemical_formula_moiety 'C10 H6 Cl2 N2'
_chemical_formula_sum 'C10 H6 Cl2 N2'
_chemical_formula_weight 225.07
_chemical_name_common Fenclorim
_chemical_name_systematic
;
4,6-Dichloro-2-phenylpyrimidine
;
_space_group_crystal_system monoclinic
_space_group_IT_number 14
_space_group_name_Hall '-P 2ybc'
_space_group_name_H-M_alt 'P 1 21/c 1'
_symmetry_space_group_name_Hall '-P 2ybc'
_symmetry_space_group_name_H-M 'P 1 21/c 1'
_atom_sites_solution_hydrogens geom
_audit_creation_method SHELXL-2013
_cell_angle_alpha 90
_cell_angle_beta 99.690(6)
_cell_angle_gamma 90
_cell_formula_units_Z 4
_cell_length_a 5.6210(6)
_cell_length_b 17.0659(18)
_cell_length_c 10.2582(12)
_cell_measurement_reflns_used 2286
_cell_measurement_temperature 173(2)
_cell_measurement_theta_max 25.89
_cell_measurement_theta_min 2.34
_cell_volume 970.00(19)
_computing_cell_refinement
;
SAINT (Bruker, 2013)
;
_computing_data_collection
;
APEX2 (Bruker, 2013)
;
_computing_data_reduction
;
SAINT (Bruker, 2013)
;
_computing_molecular_graphics
;
DIAMOND (Brandenburg, 2010)
;
_computing_publication_material
;
SHELXTL (Sheldrick, 2008)
;
_computing_structure_refinement
;
SHELXL2013 (Sheldrick, 2015)
;
_computing_structure_solution
;
SHELXS97 (Sheldrick, 2008)
;
_diffrn_ambient_temperature 173(2)
_diffrn_measured_fraction_theta_full 0.999
_diffrn_measured_fraction_theta_max 0.993
_diffrn_measurement_device_type 'Bruker APEXII CCD'
_diffrn_measurement_method '\f and \w scans'
_diffrn_radiation_type MoK\a
_diffrn_radiation_wavelength 0.71073
_diffrn_reflns_av_R_equivalents 0.0344
_diffrn_reflns_limit_h_max 7
_diffrn_reflns_limit_h_min -6
_diffrn_reflns_limit_k_max 22
_diffrn_reflns_limit_k_min -19
_diffrn_reflns_limit_l_max 9
_diffrn_reflns_limit_l_min -13
_diffrn_reflns_number 9071
_diffrn_reflns_theta_full 25.242
_diffrn_reflns_theta_max 27.462
_diffrn_reflns_theta_min 2.341
_exptl_absorpt_coefficient_mu 0.624
_exptl_absorpt_correction_T_max 0.7456
_exptl_absorpt_correction_T_min 0.6895
_exptl_absorpt_correction_type multi-scan
_exptl_absorpt_process_details
;
(SADABS; Bruker, 2013)
;
_exptl_crystal_colour colourless
_exptl_crystal_density_diffrn 1.541
_exptl_crystal_description plate
_exptl_crystal_F_000 456
_exptl_crystal_size_max 0.160
_exptl_crystal_size_mid 0.060
_exptl_crystal_size_min 0.040
_refine_diff_density_max 0.275
_refine_diff_density_min -0.233
_refine_ls_extinction_method none
_refine_ls_goodness_of_fit_ref 1.068
_refine_ls_hydrogen_treatment constr
_refine_ls_matrix_type full
_refine_ls_number_parameters 127
_refine_ls_number_reflns 2212
_refine_ls_number_restraints 0
_refine_ls_restrained_S_all 1.068
_refine_ls_R_factor_all 0.0485
_refine_ls_R_factor_gt 0.0339
_refine_ls_shift/su_max 0.000
_refine_ls_shift/su_mean 0.000
_refine_ls_structure_factor_coef Fsqd
_refine_ls_weighting_details 'w=1/[\s^2^(Fo^2^)+(0.0277P)^2^+0.2690P] where P=(Fo^2^+2Fc^2^)/3'
_refine_ls_weighting_scheme calc
_refine_ls_wR_factor_gt 0.0705
_refine_ls_wR_factor_ref 0.0765
_reflns_number_gt 1750
_reflns_number_total 2212
_reflns_threshold_expression 'I > 2\s(I)'
_cod_data_source_file sj5469sup1.cif
_cod_data_source_block I
_cod_database_code 2241067
_shelx_space_group_comment
;
The symmetry employed for this shelxl refinement is uniquely defined
by the following loop, which should always be used as a source of
symmetry information in preference to the above space-group names.
They are only intended as comments.
;
_shelx_estimated_absorpt_t_min 0.907
_shelx_estimated_absorpt_t_max 0.975
_shelxl_version_number 2.013

loop_
_space_group_symop_operation_xyz
'x, y, z'
'-x, y+1/2, -z+1/2'
'-x, -y, -z'
'x, -y-1/2, z-1/2'

loop_
_atom_site_type_symbol
_atom_site_label
_atom_site_fract_x
_atom_site_fract_y
_atom_site_fract_z
_atom_site_U_iso_or_equiv
_atom_site_adp_type
_atom_site_calc_flag
_atom_site_occupancy
Cl Cl1 0.65642(9) 0.34546(3) -0.36827(4) 0.04016(15) Uani d 1
Cl Cl2 0.00001(9) 0.21187(3) -0.11631(4) 0.03800(15) Uani d 1
N N1 0.6078(2) 0.37521(8) -0.12511(13) 0.0265(3) Uani d 1
N N2 0.3094(2) 0.31826(8) -0.01497(13) 0.0251(3) Uani d 1
C C1 0.5151(3) 0.33485(10) -0.23126(16) 0.0266(4) Uani d 1
C C2 0.3205(3) 0.28518(10) -0.24028(16) 0.0274(4) Uani d 1
H H2 0.2551 0.2580 -0.3190 0.033 Uiso calc 1
C C3 0.2296(3) 0.27863(10) -0.12406(16) 0.0258(4) Uani d 1
C C4 0.4978(3) 0.36583(9) -0.01979(15) 0.0239(4) Uani d 1
C C5 0.5944(3) 0.41068(10) 0.10104(15) 0.0248(4) Uani d 1
C C6 0.4715(3) 0.41288(10) 0.20807(16) 0.0294(4) Uani d 1
H H6 0.3240 0.3851 0.2044 0.035 Uiso calc 1
C C7 0.5644(4) 0.45554(11) 0.31979(17) 0.0355(4) Uani d 1
H H7 0.4809 0.4566 0.3929 0.043 Uiso calc 1
C C8 0.7773(4) 0.49654(12) 0.32573(18) 0.0381(5) Uani d 1
H H8 0.8395 0.5259 0.4026 0.046 Uiso calc 1
C C9 0.9000(3) 0.49498(12) 0.22019(19) 0.0391(5) Uani d 1
H H9 1.0460 0.5236 0.2239 0.047 Uiso calc 1
C C10 0.8099(3) 0.45159(11) 0.10867(18) 0.0332(4) Uani d 1
H H10 0.8964 0.4498 0.0367 0.040 Uiso calc 1

loop_
_atom_site_aniso_label
_atom_site_aniso_U_11
_atom_site_aniso_U_22
_atom_site_aniso_U_33
_atom_site_aniso_U_12
_atom_site_aniso_U_13
_atom_site_aniso_U_23
Cl1 0.0519(3) 0.0482(3) 0.0248(2) -0.0100(2) 0.0192(2) -0.0056(2)
Cl2 0.0424(3) 0.0384(3) 0.0344(3) -0.0145(2) 0.0099(2) -0.00277(19)
N1 0.0314(8) 0.0280(8) 0.0213(7) -0.0007(7) 0.0077(6) -0.0002(6)
N2 0.0290(8) 0.0250(8) 0.0217(7) -0.0008(6) 0.0056(6) 0.0012(6)
C1 0.0352(10) 0.0268(9) 0.0194(8) 0.0042(8) 0.0095(7) 0.0021(7)
C2 0.0346(10) 0.0265(9) 0.0210(8) -0.0003(8) 0.0042(7) -0.0027(7)
C3 0.0296(9) 0.0234(9) 0.0244(8) -0.0008(7) 0.0043(7) 0.0021(7)
C4 0.0278(9) 0.0240(9) 0.0200(8) 0.0047(7) 0.0046(7) 0.0033(6)
C5 0.0307(9) 0.0226(9) 0.0209(8) 0.0032(7) 0.0035(7) 0.0011(6)
C6 0.0375(10) 0.0264(9) 0.0253(9) 0.0013(8) 0.0080(7) 0.0005(7)
C7 0.0500(12) 0.0366(11) 0.0206(9) 0.0080(9) 0.0078(8) -0.0013(7)
C8 0.0442(12) 0.0383(11) 0.0276(9) 0.0086(10) -0.0063(8) -0.0079(8)
C9 0.0323(10) 0.0415(12) 0.0406(11) -0.0028(9) -0.0019(8) -0.0081(9)
C10 0.0316(10) 0.0375(11) 0.0311(9) -0.0021(8) 0.0073(8) -0.0037(8)

loop_
_atom_type_symbol
_atom_type_description
_atom_type_scat_dispersion_real
_atom_type_scat_dispersion_imag
_atom_type_scat_source
C C 0.0033 0.0016 'International Tables Vol C Tables 4.2.6.8 and 6.1.1.4'
H H 0.0000 0.0000 'International Tables Vol C Tables 4.2.6.8 and 6.1.1.4'
N N 0.0061 0.0033 'International Tables Vol C Tables 4.2.6.8 and 6.1.1.4'
Cl Cl 0.1484 0.1585 'International Tables Vol C Tables 4.2.6.8 and 6.1.1.4'

loop_
_geom_angle_atom_site_label_1
_geom_angle_atom_site_label_2
_geom_angle_atom_site_label_3
_geom_angle
C1 N1 C4 115.52(14)
C3 N2 C4 115.88(14)
N1 C1 C2 125.22(15)
N1 C1 Cl1 116.28(13)
C2 C1 Cl1 118.49(13)
C1 C2 C3 113.49(15)
C1 C2 H2 123.3
C3 C2 H2 123.3
N2 C3 C2 124.69(16)
N2 C3 Cl2 116.58(13)
C2 C3 Cl2 118.70(13)
N1 C4 N2 125.13(15)
N1 C4 C5 117.31(15)
N2 C4 C5 117.55(14)
C10 C5 C6 119.06(16)
C10 C5 C4 120.04(15)
C6 C5 C4 120.90(15)
C7 C6 C5 119.93(17)
C7 C6 H6 120.0
C5 C6 H6 120.0
C8 C7 C6 120.49(17)
C8 C7 H7 119.8
C6 C7 H7 119.8
C9 C8 C7 120.06(17)
C9 C8 H8 120.0
C7 C8 H8 120.0
C8 C9 C10 119.83(18)
C8 C9 H9 120.1
C10 C9 H9 120.1
C9 C10 C5 120.63(17)
C9 C10 H10 119.7
C5 C10 H10 119.7

loop_
_geom_bond_atom_site_label_1
_geom_bond_atom_site_label_2
_geom_bond_distance
Cl1 C1 1.7362(17)
Cl2 C3 1.7333(17)
N1 C1 1.319(2)
N1 C4 1.342(2)
N2 C3 1.320(2)
N2 C4 1.342(2)
C1 C2 1.375(2)
C2 C3 1.379(2)
C2 H2 0.9500
C4 C5 1.480(2)
C5 C10 1.389(2)
C5 C6 1.393(2)
C6 C7 1.384(2)
C6 H6 0.9500
C7 C8 1.379(3)
C7 H7 0.9500
C8 C9 1.378(3)
C8 H8 0.9500
C9 C10 1.385(2)
C9 H9 0.9500
C10 H10 0.9500

loop_
_geom_hbond_atom_site_label_D
_geom_hbond_atom_site_label_H
_geom_hbond_atom_site_label_A
_geom_hbond_site_symmetry_A
_geom_hbond_distance_DH
_geom_hbond_distance_HA
_geom_hbond_distance_DA
_geom_hbond_angle_DHA
C2 H2 N2 4_565 0.95 2.46 3.317(2) 150.5

loop_
_geom_torsion_atom_site_label_1
_geom_torsion_atom_site_label_2
_geom_torsion_atom_site_label_3
_geom_torsion_atom_site_label_4
_geom_torsion
C4 N1 C1 C2 -0.4(2)
C4 N1 C1 Cl1 -179.46(12)
N1 C1 C2 C3 -1.8(3)
Cl1 C1 C2 C3 177.25(12)
C4 N2 C3 C2 -2.3(2)
C4 N2 C3 Cl2 175.70(12)
C1 C2 C3 N2 3.2(3)
C1 C2 C3 Cl2 -174.72(13)
C1 N1 C4 N2 1.6(2)
C1 N1 C4 C5 -179.38(14)
C3 N2 C4 N1 -0.3(2)
C3 N2 C4 C5 -179.36(14)
N1 C4 C5 C10 -8.8(2)
N2 C4 C5 C10 170.39(16)
N1 C4 C5 C6 170.99(15)
N2 C4 C5 C6 -9.9(2)
C10 C5 C6 C7 0.1(3)
C4 C5 C6 C7 -179.64(15)
C5 C6 C7 C8 0.5(3)
C6 C7 C8 C9 -0.3(3)
C7 C8 C9 C10 -0.6(3)
C8 C9 C10 C5 1.2(3)
C6 C5 C10 C9 -1.0(3)
C4 C5 C10 C9 178.79(16)

_cod_database_fobs_code 2241067
